data_7116736
loop_
_publ_author_name
'Johannes Landmann'
'Jan A. P. Sprenger'
'Rudiger Bertermann'
'Nikolai Ignatiev'
'Vera Bernhardt-Pitchougina'
'Eduard Bernhardt'
'Helge Willner'
'Maik Finze'

_publ_section_title
;
 Convenient access to the tricyanoborate dianion B(CN)3^2-^ and selected
 reactions as a boron-centred nucleophile
;
_journal_name_full Chem.Commun.
_journal_page_first 4989
_journal_paper_doi 10.1039/C5cc00555H
_journal_volume 51
_journal_year 2015
_chemical_formula_moiety 'C9 B F5 K N3'
_chemical_formula_sum 'C9 B F5 K N3'
_chemical_formula_weight 295.03
_chemical_name_systematic
;
 ?
;
_space_group_IT_number 14
_symmetry_cell_setting monoclinic
_symmetry_space_group_name_Hall '-P 2ybc'
_symmetry_space_group_name_H-M 'P 1 21/c 1'
_atom_sites_solution_primary direct
_atom_sites_solution_secondary difmap
_audit_creation_method SHELXL-97
_audit_update_record
;
2014-12-17 deposited with the CCDC.
2015-02-17 downloaded from the CCDC.
;
_cell_angle_alpha 90.00
_cell_angle_beta 103.98(3)
_cell_angle_gamma 90.00
_cell_formula_units_Z 4
_cell_length_a 11.894(2)
_cell_length_b 12.782(3)
_cell_length_c 7.5458(15)
_cell_measurement_reflns_used 2000
_cell_measurement_temperature 123(2)
_cell_measurement_theta_max 25.00
_cell_measurement_theta_min 2.38
_cell_volume 1113.2(4)
_computing_cell_refinement 'CELL (Stoe & Cie, 1996)'
_computing_data_collection 'EXPOSE (Stoe & Cie, 1996)'
_computing_data_reduction 'INTEGRATE (Stoe & Cie, 1996)'
_computing_molecular_graphics 'Diamond3.1 (Crystal Impact GbR, 2006)'
_computing_publication_material 'SHELXL-97 (Sheldrick, 1997)'
_computing_structure_refinement 'SHELXL-97 (Sheldrick, 1997)'
_computing_structure_solution 'SHELXS-97 (Sheldrick, 1990)'
_diffrn_ambient_temperature 123(2)
_diffrn_measured_fraction_theta_full 0.999
_diffrn_measured_fraction_theta_max 0.999
_diffrn_measurement_device_type 'Stoe IPDS'
_diffrn_measurement_method \f-scans
_diffrn_radiation_monochromator graphite
_diffrn_radiation_source 'fine-focus sealed tube'
_diffrn_radiation_type MoK\a
_diffrn_radiation_wavelength 0.71073
_diffrn_reflns_av_R_equivalents 0.0396
_diffrn_reflns_av_sigmaI/netI 0.0228
_diffrn_reflns_limit_h_max 14
_diffrn_reflns_limit_h_min -14
_diffrn_reflns_limit_k_max 15
_diffrn_reflns_limit_k_min -15
_diffrn_reflns_limit_l_max 8
_diffrn_reflns_limit_l_min -8
_diffrn_reflns_number 9150
_diffrn_reflns_theta_full 25.00
_diffrn_reflns_theta_max 25.00
_diffrn_reflns_theta_min 2.38
_exptl_absorpt_coefficient_mu 0.530
_exptl_absorpt_correction_type none
_exptl_crystal_colour colorless
_exptl_crystal_density_diffrn 1.760
_exptl_crystal_density_method 'not measured'
_exptl_crystal_description parallelepiped
_exptl_crystal_F_000 576
_exptl_crystal_size_max 0.16
_exptl_crystal_size_mid 0.10
_exptl_crystal_size_min 0.06
_refine_diff_density_max 0.334
_refine_diff_density_min -0.507
_refine_diff_density_rms 0.132
_refine_ls_extinction_method none
_refine_ls_goodness_of_fit_ref 1.017
_refine_ls_matrix_type full
_refine_ls_number_parameters 172
_refine_ls_number_reflns 1955
_refine_ls_number_restraints 0
_refine_ls_restrained_S_all 1.017
_refine_ls_R_factor_all 0.0350
_refine_ls_R_factor_gt 0.0326
_refine_ls_shift/su_max 0.001
_refine_ls_shift/su_mean 0.000
_refine_ls_structure_factor_coef Fsqd
_refine_ls_weighting_details 'calc w=1/[\s^2^(Fo^2^)+(0.0536P)^2^+0.4900P] where P=(Fo^2^+2Fc^2^)/3'
_refine_ls_weighting_scheme calc
_refine_ls_wR_factor_gt 0.0815
_refine_ls_wR_factor_ref 0.0826
_reflns_number_gt 1755
_reflns_number_total 1955
_reflns_threshold_expression >2sigma(I)
_cod_data_source_file c5cc00555h2.cif
_cod_data_source_block KC6F5BCN3
_cod_original_sg_symbol_H-M 'P 21/c'
_cod_database_code 7116736

loop_
_symmetry_equiv_pos_as_xyz
'x, y, z'
'-x, y+1/2, -z+1/2'
'-x, -y, -z'
'x, -y-1/2, z-1/2'

loop_
_atom_site_label
_atom_site_type_symbol
_atom_site_fract_x
_atom_site_fract_y
_atom_site_fract_z
_atom_site_U_iso_or_equiv
_atom_site_adp_type
_atom_site_occupancy
_atom_site_symmetry_multiplicity
_atom_site_calc_flag
K1 K 0.57411(3) 0.83946(3) 0.02369(5) 0.02253(14) Uani 1 1 d
B1 B 1.29907(16) 0.94697(15) 0.4232(3) 0.0200(4) Uani 1 1 d
C1 C 1.16442(14) 0.91134(12) 0.3524(2) 0.0188(3) Uani 1 1 d
C2 C 1.11633(15) 0.90225(13) 0.1667(2) 0.0221(4) Uani 1 1 d
F2 F 1.18364(9) 0.92055(9) 0.04912(13) 0.0310(3) Uani 1 1 d
C3 C 1.00143(15) 0.87757(13) 0.0920(2) 0.0239(4) Uani 1 1 d
F3 F 0.95997(10) 0.87024(9) -0.08977(14) 0.0341(3) Uani 1 1 d
C4 C 0.92906(15) 0.86243(14) 0.2068(3) 0.0264(4) Uani 1 1 d
F4 F 0.81629(9) 0.84138(9) 0.13800(18) 0.0379(3) Uani 1 1 d
C5 C 0.97232(15) 0.86957(14) 0.3919(3) 0.0247(4) Uani 1 1 d
F5 F 0.90118(10) 0.85470(9) 0.50418(16) 0.0360(3) Uani 1 1 d
C6 C 1.08844(15) 0.89252(13) 0.4622(2) 0.0222(4) Uani 1 1 d
F6 F 1.12490(9) 0.89800(9) 0.64520(14) 0.0325(3) Uani 1 1 d
C7 C 1.34746(15) 0.95296(13) 0.6399(2) 0.0224(4) Uani 1 1 d
N7 N 1.38899(14) 0.96168(12) 0.7930(2) 0.0295(4) Uani 1 1 d
C8 C 1.31836(14) 1.06162(13) 0.3481(2) 0.0210(4) Uani 1 1 d
N8 N 1.33530(14) 1.14309(12) 0.2983(2) 0.0270(3) Uani 1 1 d
C9 C 1.38233(14) 0.86916(14) 0.3471(2) 0.0219(4) Uani 1 1 d
N9 N 1.44238(14) 0.81536(13) 0.2915(2) 0.0298(4) Uani 1 1 d

loop_
_atom_site_aniso_label
_atom_site_aniso_U_11
_atom_site_aniso_U_22
_atom_site_aniso_U_33
_atom_site_aniso_U_23
_atom_site_aniso_U_13
_atom_site_aniso_U_12
K1 0.0233(2) 0.0228(2) 0.0216(2) -0.00065(13) 0.00573(15) -0.00002(14)
B1 0.0189(9) 0.0199(9) 0.0217(9) 0.0003(7) 0.0059(7) -0.0002(7)
C1 0.0194(8) 0.0152(8) 0.0220(8) -0.0001(6) 0.0055(7) 0.0005(6)
C2 0.0225(8) 0.0207(8) 0.0244(9) 0.0006(7) 0.0083(7) -0.0010(7)
F2 0.0288(6) 0.0455(7) 0.0205(5) 0.0005(4) 0.0094(4) -0.0061(5)
C3 0.0252(9) 0.0208(9) 0.0224(9) -0.0005(7) -0.0005(7) -0.0002(7)
F3 0.0325(6) 0.0394(6) 0.0243(6) -0.0009(5) -0.0050(5) -0.0046(5)
C4 0.0171(8) 0.0202(8) 0.0397(10) -0.0014(7) 0.0027(7) -0.0024(7)
F4 0.0177(5) 0.0413(7) 0.0511(7) -0.0036(5) 0.0012(5) -0.0061(4)
C5 0.0230(9) 0.0206(8) 0.0343(10) 0.0001(7) 0.0140(7) -0.0011(7)
F5 0.0283(6) 0.0414(7) 0.0451(7) -0.0022(5) 0.0225(5) -0.0060(5)
C6 0.0243(9) 0.0210(8) 0.0216(8) -0.0003(7) 0.0065(7) -0.0004(7)
F6 0.0309(6) 0.0481(7) 0.0204(5) -0.0015(5) 0.0101(4) -0.0055(5)
C7 0.0200(8) 0.0192(8) 0.0278(10) -0.0002(7) 0.0055(7) -0.0005(6)
N7 0.0299(8) 0.0301(8) 0.0251(8) -0.0007(6) 0.0001(6) -0.0006(7)
C8 0.0164(8) 0.0260(9) 0.0204(8) -0.0029(7) 0.0043(6) 0.0000(7)
N8 0.0262(8) 0.0258(8) 0.0305(8) 0.0003(6) 0.0094(6) -0.0038(6)
C9 0.0193(8) 0.0237(9) 0.0223(8) 0.0028(7) 0.0039(7) -0.0011(7)
N9 0.0288(8) 0.0322(8) 0.0307(9) 0.0037(7) 0.0115(7) 0.0070(7)

loop_
_atom_type_symbol
_atom_type_description
_atom_type_scat_dispersion_real
_atom_type_scat_dispersion_imag
_atom_type_scat_source
C C 0.0033 0.0016 'International Tables Vol C Tables 4.2.6.8 and 6.1.1.4'
B B 0.0013 0.0007 'International Tables Vol C Tables 4.2.6.8 and 6.1.1.4'
N N 0.0061 0.0033 'International Tables Vol C Tables 4.2.6.8 and 6.1.1.4'
F F 0.0171 0.0103 'International Tables Vol C Tables 4.2.6.8 and 6.1.1.4'
K K 0.2009 0.2494 'International Tables Vol C Tables 4.2.6.8 and 6.1.1.4'

loop_
_geom_angle_atom_site_label_1
_geom_angle_atom_site_label_2
_geom_angle_atom_site_label_3
_geom_angle
_geom_angle_site_symmetry_1
_geom_angle_site_symmetry_3
F4 K1 N9 124.58(5) . 4_475
F4 K1 N9 118.83(5) . 1_455
N9 K1 N9 92.64(5) 4_475 1_455
F4 K1 N7 79.51(4) . 3_776
N9 K1 N7 155.10(5) 4_475 3_776
N9 K1 N7 78.54(5) 1_455 3_776
F4 K1 N8 72.19(5) . 3_775
N9 K1 N8 78.35(5) 4_475 3_775
N9 K1 N8 168.78(5) 1_455 3_775
N7 K1 N8 106.92(5) 3_776 3_775
F4 K1 N7 138.85(4) . 1_454
N9 K1 N7 77.33(5) 4_475 1_454
N9 K1 N7 90.91(5) 1_455 1_454
N7 K1 N7 79.55(5) 3_776 1_454
N8 K1 N7 80.67(5) 3_775 1_454
F4 K1 N8 68.21(4) . 2_745
N9 K1 N8 76.90(5) 4_475 2_745
N9 K1 N8 77.70(4) 1_455 2_745
N7 K1 N8 122.74(5) 3_776 2_745
N8 K1 N8 106.30(4) 3_775 2_745
N7 K1 N8 151.22(5) 1_454 2_745
F4 K1 K1 93.18(4) . 4_575
N9 K1 K1 39.42(3) 4_475 4_575
N9 K1 K1 131.47(4) 1_455 4_575
N7 K1 K1 146.90(3) 3_776 4_575
N8 K1 K1 40.99(3) 3_775 4_575
N7 K1 K1 85.59(4) 1_454 4_575
N8 K1 K1 82.63(4) 2_745 4_575
F4 K1 K1 87.34(4) . 4_576
N9 K1 K1 93.00(4) 4_475 4_576
N9 K1 K1 39.28(3) 1_455 4_576
N7 K1 K1 94.50(4) 3_776 4_576
N8 K1 K1 146.58(3) 3_775 4_576
N7 K1 K1 129.31(4) 1_454 4_576
N8 K1 K1 40.46(3) 2_745 4_576
K1 K1 K1 117.55(2) 4_575 4_576
F4 K1 K1 112.03(3) . 3_675
N9 K1 K1 116.31(4) 4_475 3_675
N9 K1 K1 83.22(3) 1_455 3_675
N7 K1 K1 40.05(3) 3_776 3_675
N8 K1 K1 94.71(3) 3_775 3_675
N7 K1 K1 39.50(3) 1_454 3_675
N8 K1 K1 157.41(3) 2_745 3_675
K1 K1 K1 119.443(18) 4_575 3_675
K1 K1 K1 117.727(17) 4_576 3_675
C7 B1 C9 107.16(14) . .
C7 B1 C8 105.66(14) . .
C9 B1 C8 106.61(13) . .
C7 B1 C1 115.61(14) . .
C9 B1 C1 110.66(14) . .
C8 B1 C1 110.65(13) . .
C2 C1 C6 114.89(15) . .
C2 C1 B1 119.30(15) . .
C6 C1 B1 125.75(15) . .
F2 C2 C3 117.12(15) . .
F2 C2 C1 118.98(15) . .
C3 C2 C1 123.88(16) . .
F3 C3 C4 120.15(16) . .
F3 C3 C2 120.96(16) . .
C4 C3 C2 118.88(16) . .
F4 C4 C5 120.11(17) . .
F4 C4 C3 120.22(17) . .
C5 C4 C3 119.67(16) . .
C4 F4 K1 167.84(11) . .
F5 C5 C4 119.56(16) . .
F5 C5 C6 120.52(17) . .
C4 C5 C6 119.92(17) . .
F6 C6 C5 116.64(16) . .
F6 C6 C1 120.62(15) . .
C5 C6 C1 122.73(16) . .
N7 C7 B1 174.81(18) . .
C7 N7 K1 123.29(13) . 3_776
C7 N7 K1 129.04(13) . 1_656
K1 N7 K1 100.45(5) 3_776 1_656
N8 C8 B1 177.94(18) . .
C8 N8 K1 118.53(13) . 3_775
C8 N8 K1 134.92(13) . 2_755
K1 N8 K1 98.55(5) 3_775 2_755
N9 C9 B1 178.71(18) . .
C9 N9 K1 119.48(13) . 4_676
C9 N9 K1 133.91(14) . 1_655
K1 N9 K1 101.29(5) 4_676 1_655

loop_
_geom_bond_atom_site_label_1
_geom_bond_atom_site_label_2
_geom_bond_distance
_geom_bond_site_symmetry_2
K1 F4 2.8004(14) .
K1 N9 2.8487(17) 4_475
K1 N9 2.8570(17) 1_455
K1 N7 2.8761(17) 3_776
K1 N8 2.8951(17) 3_775
K1 N7 2.9096(17) 1_454
K1 N8 2.9267(17) 2_745
K1 K1 4.4119(8) 4_575
K1 K1 4.4119(8) 4_576
K1 K1 4.4467(11) 3_675
B1 C7 1.599(2) .
B1 C9 1.605(2) .
B1 C8 1.607(2) .
B1 C1 1.626(2) .
C1 C2 1.384(2) .
C1 C6 1.387(2) .
C2 F2 1.3513(19) .
C2 C3 1.383(3) .
C3 F3 1.344(2) .
C3 C4 1.375(3) .
C4 F4 1.343(2) .
C4 C5 1.369(3) .
C5 F5 1.348(2) .
C5 C6 1.386(3) .
C6 F6 1.345(2) .
C7 N7 1.147(2) .
N7 K1 2.8761(17) 3_776
N7 K1 2.9096(17) 1_656
C8 N8 1.141(2) .
N8 K1 2.8951(17) 3_775
N8 K1 2.9267(17) 2_755
C9 N9 1.142(2) .
N9 K1 2.8487(17) 4_676
N9 K1 2.8570(17) 1_655
